data_7106972
loop_
_publ_author_name
'Maryline Beyler'
'Salah Ezzaher'
'Michael Karnahl'
'Marie-Pierre Santoni'
'Reiner Lomoth'
'Sascha Ott'

_publ_section_title
;
 Pentacoordinate iron complexes as functional models of the distal iron in
 [FeFe] hydrogenases
;
_journal_issue 42
_journal_name_full Chem.Commun.
_journal_page_first 11662
_journal_page_last 11664
_journal_paper_doi 10.1039/c1cc14449a
_journal_volume 47
_journal_year 2011
_chemical_compound_source 'Synthesized by the authors. See text'
_chemical_formula_moiety 'C39 H41 Fe N O3 P2 S2'
_chemical_formula_sum 'C39 H41 Fe N O3 P2 S2'
_chemical_formula_weight 753.64
_chemical_name_systematic
;
?
;
_space_group_IT_number 14
_symmetry_cell_setting monoclinic
_symmetry_space_group_name_Hall '-P 2ybc'
_symmetry_space_group_name_H-M 'P 1 21/c 1'
_atom_sites_solution_hydrogens geom
_atom_sites_solution_primary direct
_atom_sites_solution_secondary difmap
_audit_creation_method SHELXL-97
_cell_angle_alpha 90
_cell_angle_beta 95.761(1)
_cell_angle_gamma 90
_cell_formula_units_Z 8
_cell_length_a 16.8541(8)
_cell_length_b 21.4065(10)
_cell_length_c 20.3977(10)
_cell_measurement_reflns_used 10286
_cell_measurement_temperature 100
_cell_measurement_theta_max 29.63
_cell_measurement_theta_min 2.22
_cell_volume 7322.1(6)
_computing_cell_refinement 'SAINT V7.68A(Bruker AXS, )'
_computing_data_collection 'APEX2 (Bruker AXS, 1)'
_computing_data_reduction 'SAINT V7.68A(Bruker AXS, )'
_computing_molecular_graphics 'SHELXTL v6.12 (Bruker AXS, 2001)'
_computing_publication_material 'UdMX (Maris, 2004)'
_computing_structure_refinement 'SHELXL97 (Sheldrick, 2008)'
_computing_structure_solution 'SHELXS97 (Sheldrick, 2008)'
_diffrn_ambient_temperature 100
_diffrn_detector_area_resol_mean 8.3
_diffrn_measured_fraction_theta_full 0.949
_diffrn_measured_fraction_theta_max 0.949
_diffrn_measurement_device_type 'Bruker Microstar'
_diffrn_measurement_method \w
_diffrn_radiation_monochromator Graphite
_diffrn_radiation_source 'X-ray Sealed tube'
_diffrn_radiation_type MoK\a
_diffrn_radiation_wavelength 0.71073
_diffrn_reflns_av_R_equivalents 0.102
_diffrn_reflns_av_sigmaI/netI 0.1406
_diffrn_reflns_limit_h_max 24
_diffrn_reflns_limit_h_min -22
_diffrn_reflns_limit_k_max 28
_diffrn_reflns_limit_k_min -31
_diffrn_reflns_limit_l_max 29
_diffrn_reflns_limit_l_min -29
_diffrn_reflns_number 139249
_diffrn_reflns_theta_full 31.16
_diffrn_reflns_theta_max 31.16
_diffrn_reflns_theta_min 1.21
_exptl_absorpt_coefficient_mu 0.652
_exptl_absorpt_correction_T_max 0.9369
_exptl_absorpt_correction_T_min 0.8580
_exptl_absorpt_correction_type multi-scan
_exptl_absorpt_process_details 'Sadabs (Sheldrick, 1996)'
_exptl_crystal_colour red
_exptl_crystal_density_diffrn 1.367
_exptl_crystal_density_method 'not measured'
_exptl_crystal_description plate
_exptl_crystal_F_000 3152
_exptl_crystal_size_max 0.50
_exptl_crystal_size_mid 0.38
_exptl_crystal_size_min 0.10
_refine_diff_density_max 0.358
_refine_diff_density_min -0.425
_refine_diff_density_rms 0.073
_refine_ls_extinction_method none
_refine_ls_goodness_of_fit_ref 0.796
_refine_ls_hydrogen_treatment constr
_refine_ls_matrix_type full
_refine_ls_number_parameters 869
_refine_ls_number_reflns 22443
_refine_ls_number_restraints 0
_refine_ls_restrained_S_all 0.796
_refine_ls_R_factor_all 0.1040
_refine_ls_R_factor_gt 0.0384
_refine_ls_shift/su_max 0.001
_refine_ls_shift/su_mean 0.000
_refine_ls_structure_factor_coef Fsqd
_refine_ls_weighting_details 'calc w=1/[\s^2^(Fo^2^)+(0.0172P)^2^] where P=(Fo^2^+2Fc^2^)/3'
_refine_ls_weighting_scheme calc
_refine_ls_wR_factor_gt 0.0579
_refine_ls_wR_factor_ref 0.0704
_reflns_number_gt 11221
_reflns_number_total 22443
_reflns_threshold_expression I>2\s(I)
_cod_data_source_file c1cc14449a.txt
_cod_data_source_block smp16
_cod_depositor_comments
;
The following automatic conversions were performed:

'_geom_bond_publ_flag' value 'Y' changed to 'y' according to the
built-in table from CIF Core dictionary named 'cif_core.dic' version
2.4.1 from 2010-06-29 (108 times).

'_geom_angle_publ_flag' value 'Y'
changed to 'y' according to the built-in table from CIF Core
dictionary named 'cif_core.dic' version 2.4.1 from 2010-06-29 (160
times).

'_geom_torsion_publ_flag' value 'Y' changed to 'y' according
to the built-in table from CIF Core dictionary named 'cif_core.dic'
version 2.4.1 from 2010-06-29 (254 times).

Automatic conversion script
Id: cif_fix_values 1715 2011-07-08 13:25:40Z adriana 
;
_cod_original_sg_symbol_H-M P21/c
_cod_database_code 7106972

loop_
_symmetry_equiv_pos_as_xyz
'x, y, z'
'-x, y+1/2, -z+1/2'
'-x, -y, -z'
'x, -y-1/2, z-1/2'

loop_
_atom_site_label
_atom_site_type_symbol
_atom_site_fract_x
_atom_site_fract_y
_atom_site_fract_z
_atom_site_U_iso_or_equiv
_atom_site_adp_type
_atom_site_occupancy
_atom_site_symmetry_multiplicity
_atom_site_calc_flag
_atom_site_refinement_flags
Fe1 Fe 0.073058(18) 0.152803(14) 0.856767(15) 0.01815(7) Uani 1 1 d .
P1 P -0.05442(3) 0.14953(3) 0.81936(3) 0.01791(12) Uani 1 1 d .
P2 P 0.09653(3) 0.07438(3) 0.79076(3) 0.01838(13) Uani 1 1 d .
S1 S 0.03742(3) 0.19774(3) 0.94552(3) 0.02451(13) Uani 1 1 d .
S2 S 0.19035(3) 0.13388(3) 0.90901(3) 0.02159(13) Uani 1 1 d .
N1 N -0.04438(10) 0.07971(8) 0.70648(8) 0.0180(4) Uani 1 1 d .
O1 O 0.10863(9) 0.25023(7) 0.76675(8) 0.0315(4) Uani 1 1 d .
O2 O -0.13347(8) 0.14979(7) 0.58424(7) 0.0224(3) Uani 1 1 d .
O3 O -0.07082(8) 0.07352(7) 0.52413(7) 0.0254(4) Uani 1 1 d .
C1 C 0.09312(12) 0.20979(10) 0.80186(11) 0.0223(5) Uani 1 1 d .
C2 C 0.12182(13) 0.19827(10) 1.00249(10) 0.0213(5) Uani 1 1 d .
C3 C 0.12184(14) 0.22623(10) 1.06504(11) 0.0263(5) Uani 1 1 d .
H3 H 0.0746 0.2452 1.0774 0.032 Uiso 1 1 calc R
C4 C 0.19001(13) 0.22627(10) 1.10831(11) 0.0269(6) Uani 1 1 d .
H4 H 0.1895 0.2451 1.1505 0.032 Uiso 1 1 calc R
C5 C 0.25986(14) 0.19881(10) 1.09059(11) 0.0254(5) Uani 1 1 d .
H5 H 0.3069 0.1995 1.1205 0.030 Uiso 1 1 calc R
C6 C 0.26096(13) 0.17080(10) 1.03017(10) 0.0224(5) Uani 1 1 d .
H6 H 0.3086 0.1521 1.0184 0.027 Uiso 1 1 calc R
C7 C 0.19154(13) 0.16975(9) 0.98565(10) 0.0187(5) Uani 1 1 d .
C8 C -0.11173(12) 0.08633(9) 0.85217(10) 0.0181(5) Uani 1 1 d .
C9 C -0.18555(12) 0.06789(10) 0.82168(11) 0.0240(5) Uani 1 1 d .
H9 H -0.2092 0.0908 0.7849 0.029 Uiso 1 1 calc R
C10 C -0.22511(14) 0.01673(11) 0.84406(11) 0.0307(6) Uani 1 1 d .
H10 H -0.2755 0.0047 0.8227 0.037 Uiso 1 1 calc R
C11 C -0.19098(14) -0.01682(11) 0.89763(11) 0.0298(6) Uani 1 1 d .
H11 H -0.2176 -0.0524 0.9127 0.036 Uiso 1 1 calc R
C12 C -0.11814(14) 0.00132(11) 0.92933(11) 0.0283(6) Uani 1 1 d .
H12 H -0.0953 -0.0214 0.9666 0.034 Uiso 1 1 calc R
C13 C -0.07828(13) 0.05267(10) 0.90683(10) 0.0239(5) Uani 1 1 d .
H13 H -0.0282 0.0649 0.9286 0.029 Uiso 1 1 calc R
C14 C -0.11214(12) 0.22117(10) 0.82798(10) 0.0192(5) Uani 1 1 d .
C15 C -0.09294(13) 0.27490(10) 0.79412(11) 0.0294(6) Uani 1 1 d .
H15 H -0.0502 0.2740 0.7671 0.035 Uiso 1 1 calc R
C16 C -0.13613(14) 0.32982(11) 0.79983(13) 0.0348(6) Uani 1 1 d .
H16 H -0.1233 0.3661 0.7762 0.042 Uiso 1 1 calc R
C17 C -0.19755(14) 0.33174(11) 0.83978(12) 0.0335(6) Uani 1 1 d .
H17 H -0.2263 0.3694 0.8441 0.040 Uiso 1 1 calc R
C18 C -0.21702(14) 0.27926(12) 0.87323(12) 0.0343(6) Uani 1 1 d .
H18 H -0.2597 0.2806 0.9003 0.041 Uiso 1 1 calc R
C19 C -0.17444(13) 0.22394(11) 0.86774(11) 0.0269(5) Uani 1 1 d .
H19 H -0.1881 0.1879 0.8913 0.032 Uiso 1 1 calc R
C20 C 0.07377(13) -0.00239(10) 0.82339(10) 0.0206(5) Uani 1 1 d .
C21 C 0.11539(13) -0.02252(10) 0.88263(11) 0.0265(5) Uani 1 1 d .
H21 H 0.1570 0.0026 0.9036 0.032 Uiso 1 1 calc R
C22 C 0.09620(14) -0.07881(11) 0.91078(12) 0.0328(6) Uani 1 1 d .
H22 H 0.1253 -0.0925 0.9505 0.039 Uiso 1 1 calc R
C23 C 0.03459(15) -0.11527(11) 0.88111(12) 0.0354(6) Uani 1 1 d .
H23 H 0.0214 -0.1537 0.9007 0.042 Uiso 1 1 calc R
C24 C -0.00753(14) -0.09562(11) 0.82307(12) 0.0330(6) Uani 1 1 d .
H24 H -0.0498 -0.1206 0.8029 0.040 Uiso 1 1 calc R
C25 C 0.01167(13) -0.03962(10) 0.79417(11) 0.0269(6) Uani 1 1 d .
H25 H -0.0175 -0.0265 0.7543 0.032 Uiso 1 1 calc R
C26 C 0.19746(12) 0.06748(10) 0.76474(10) 0.0204(5) Uani 1 1 d .
C27 C 0.24271(14) 0.01298(11) 0.77013(11) 0.0296(6) Uani 1 1 d .
H27 H 0.2225 -0.0231 0.7899 0.036 Uiso 1 1 calc R
C28 C 0.31733(14) 0.01090(11) 0.74672(12) 0.0368(7) Uani 1 1 d .
H28 H 0.3482 -0.0262 0.7518 0.044 Uiso 1 1 calc R
C29 C 0.34691(14) 0.06177(11) 0.71632(11) 0.0311(6) Uani 1 1 d .
H29 H 0.3976 0.0597 0.6998 0.037 Uiso 1 1 calc R
C30 C 0.30257(13) 0.11608(11) 0.70990(11) 0.0287(6) Uani 1 1 d .
H30 H 0.3224 0.1514 0.6885 0.034 Uiso 1 1 calc R
C31 C 0.22924(13) 0.11899(10) 0.73474(11) 0.0267(6) Uani 1 1 d .
H31 H 0.1999 0.1569 0.7313 0.032 Uiso 1 1 calc R
C32 C -0.07398(12) 0.13933(10) 0.72927(9) 0.0203(5) Uani 1 1 d .
H32A H -0.1322 0.1419 0.7166 0.024 Uiso 1 1 calc R
H32B H -0.0483 0.1738 0.7070 0.024 Uiso 1 1 calc R
C33 C 0.04245(12) 0.07677(10) 0.70792(10) 0.0201(5) Uani 1 1 d .
H33A H 0.0608 0.1137 0.6844 0.024 Uiso 1 1 calc R
H33B H 0.0567 0.0391 0.6835 0.024 Uiso 1 1 calc R
C34 C -0.08474(12) 0.05954(10) 0.64244(10) 0.0201(5) Uani 1 1 d .
H34A H -0.1426 0.0556 0.6465 0.024 Uiso 1 1 calc R
H34B H -0.0646 0.0177 0.6319 0.024 Uiso 1 1 calc R
C35 C -0.07304(13) 0.10375(10) 0.58525(10) 0.0210(5) Uani 1 1 d .
H35 H -0.0207 0.1253 0.5958 0.025 Uiso 1 1 calc R
C36 C -0.11999(14) 0.20215(11) 0.54287(12) 0.0359(6) Uani 1 1 d .
H36A H -0.1276 0.1895 0.4960 0.043 Uiso 1 1 calc R
H36B H -0.0647 0.2176 0.5527 0.043 Uiso 1 1 calc R
C37 C -0.17826(15) 0.25276(10) 0.55580(12) 0.0398(7) Uani 1 1 d .
H37A H -0.2328 0.2373 0.5453 0.060 Uiso 1 1 calc R
H37B H -0.1696 0.2891 0.5282 0.060 Uiso 1 1 calc R
H37C H -0.1704 0.2648 0.6023 0.060 Uiso 1 1 calc R
C38 C -0.14078(14) 0.03854(12) 0.50144(12) 0.0375(7) Uani 1 1 d .
H38A H -0.1883 0.0659 0.4981 0.045 Uiso 1 1 calc R
H38B H -0.1492 0.0042 0.5325 0.045 Uiso 1 1 calc R
C39 C -0.12759(14) 0.01256(11) 0.43465(11) 0.0373(7) Uani 1 1 d .
H39A H -0.1197 0.0470 0.4044 0.056 Uiso 1 1 calc R
H39B H -0.1742 -0.0120 0.4175 0.056 Uiso 1 1 calc R
H39C H -0.0802 -0.0143 0.4387 0.056 Uiso 1 1 calc R
Fe2 Fe 0.370333(17) 0.427354(14) 0.822892(14) 0.01604(7) Uani 1 1 d .
P3 P 0.32232(3) 0.36660(3) 0.89734(3) 0.01710(12) Uani 1 1 d .
P4 P 0.46665(3) 0.35876(3) 0.81674(3) 0.01679(12) Uani 1 1 d .
S3 S 0.30748(3) 0.50521(2) 0.86324(3) 0.01889(12) Uani 1 1 d .
S4 S 0.43544(3) 0.49386(2) 0.76569(3) 0.01916(12) Uani 1 1 d .
N2 N 0.39465(10) 0.25482(7) 0.86934(8) 0.0173(4) Uani 1 1 d .
O4 O 0.26616(9) 0.37389(7) 0.71810(7) 0.0293(4) Uani 1 1 d .
O5 O 0.42563(9) 0.10783(7) 0.96036(7) 0.0267(4) Uani 1 1 d .
O6 O 0.52443(8) 0.15701(7) 0.90584(7) 0.0213(3) Uani 1 1 d .
C40 C 0.30952(13) 0.39408(10) 0.76088(11) 0.0198(5) Uani 1 1 d .
C41 C 0.33484(12) 0.57186(10) 0.82165(10) 0.0176(5) Uani 1 1 d .
C42 C 0.29923(12) 0.63015(9) 0.83107(10) 0.0202(5) Uani 1 1 d .
H42 H 0.2613 0.6343 0.8622 0.024 Uiso 1 1 calc R
C43 C 0.31940(13) 0.68141(10) 0.79502(11) 0.0254(5) Uani 1 1 d .
H43 H 0.2951 0.7207 0.8013 0.030 Uiso 1 1 calc R
C44 C 0.37543(13) 0.67556(10) 0.74949(11) 0.0249(5) Uani 1 1 d .
H44 H 0.3889 0.7109 0.7248 0.030 Uiso 1 1 calc R
C45 C 0.41145(13) 0.61880(10) 0.74008(10) 0.0217(5) Uani 1 1 d .
H45 H 0.4496 0.6153 0.7090 0.026 Uiso 1 1 calc R
C46 C 0.39184(12) 0.56632(9) 0.77641(10) 0.0176(5) Uani 1 1 d .
C47 C 0.21839(12) 0.37581(9) 0.91304(10) 0.0188(5) Uani 1 1 d .
C48 C 0.19391(13) 0.36822(11) 0.97554(11) 0.0296(6) Uani 1 1 d .
H48 H 0.2324 0.3636 1.0126 0.035 Uiso 1 1 calc R
C49 C 0.11359(15) 0.36743(11) 0.98381(12) 0.0368(7) Uani 1 1 d .
H49 H 0.0975 0.3632 1.0269 0.044 Uiso 1 1 calc R
C50 C 0.05607(14) 0.37268(11) 0.93086(12) 0.0326(6) Uani 1 1 d .
H50 H 0.0010 0.3709 0.9371 0.039 Uiso 1 1 calc R
C51 C 0.08044(13) 0.38058(10) 0.86838(12) 0.0280(6) Uani 1 1 d .
H51 H 0.0418 0.3846 0.8314 0.034 Uiso 1 1 calc R
C52 C 0.16043(13) 0.38270(10) 0.85978(11) 0.0235(5) Uani 1 1 d .
H52 H 0.1763 0.3889 0.8169 0.028 Uiso 1 1 calc R
C53 C 0.37964(12) 0.36421(9) 0.97826(10) 0.0172(5) Uani 1 1 d .
C54 C 0.38249(13) 0.31066(10) 1.01753(10) 0.0218(5) Uani 1 1 d .
H54 H 0.3512 0.2753 1.0036 0.026 Uiso 1 1 calc R
C55 C 0.43078(13) 0.30874(10) 1.07676(10) 0.0248(5) Uani 1 1 d .
H55 H 0.4327 0.2720 1.1030 0.030 Uiso 1 1 calc R
C56 C 0.47607(13) 0.36009(10) 1.09778(10) 0.0249(5) Uani 1 1 d .
H56 H 0.5095 0.3585 1.1381 0.030 Uiso 1 1 calc R
C57 C 0.47265(13) 0.41402(10) 1.05992(10) 0.0241(5) Uani 1 1 d .
H57 H 0.5028 0.4497 1.0749 0.029 Uiso 1 1 calc R
C58 C 0.42534(12) 0.41602(10) 1.00036(10) 0.0201(5) Uani 1 1 d .
H58 H 0.4239 0.4529 0.9743 0.024 Uiso 1 1 calc R
C59 C 0.52238(12) 0.35834(9) 0.74444(10) 0.0180(5) Uani 1 1 d .
C60 C 0.48301(13) 0.36724(10) 0.68155(10) 0.0236(5) Uani 1 1 d .
H60 H 0.4273 0.3754 0.6768 0.028 Uiso 1 1 calc R
C61 C 0.52399(14) 0.36437(11) 0.62615(11) 0.0307(6) Uani 1 1 d .
H61 H 0.4964 0.3702 0.5836 0.037 Uiso 1 1 calc R
C62 C 0.60490(14) 0.35305(10) 0.63278(11) 0.0283(6) Uani 1 1 d .
H62 H 0.6331 0.3510 0.5948 0.034 Uiso 1 1 calc R
C63 C 0.64527(13) 0.34464(10) 0.69470(11) 0.0239(5) Uani 1 1 d .
H63 H 0.7012 0.3375 0.6992 0.029 Uiso 1 1 calc R
C64 C 0.60381(12) 0.34673(9) 0.75013(10) 0.0202(5) Uani 1 1 d .
H64 H 0.6315 0.3401 0.7925 0.024 Uiso 1 1 calc R
C65 C 0.54398(12) 0.36664(10) 0.88520(10) 0.0174(5) Uani 1 1 d .
C66 C 0.58446(12) 0.42354(10) 0.89271(10) 0.0212(5) Uani 1 1 d .
H66 H 0.5725 0.4561 0.8617 0.025 Uiso 1 1 calc R
C67 C 0.64182(12) 0.43250(10) 0.94517(10) 0.0239(5) Uani 1 1 d .
H67 H 0.6701 0.4709 0.9494 0.029 Uiso 1 1 calc R
C68 C 0.65833(13) 0.38593(11) 0.99166(11) 0.0257(5) Uani 1 1 d .
H68 H 0.6974 0.3925 1.0279 0.031 Uiso 1 1 calc R
C69 C 0.61749(13) 0.32963(10) 0.98493(11) 0.0244(5) Uani 1 1 d .
H69 H 0.6281 0.2978 1.0171 0.029 Uiso 1 1 calc R
C70 C 0.56117(12) 0.31956(10) 0.93151(10) 0.0210(5) Uani 1 1 d .
H70 H 0.5344 0.2805 0.9266 0.025 Uiso 1 1 calc R
C71 C 0.31674(12) 0.28387(9) 0.87159(10) 0.0182(5) Uani 1 1 d .
H71A H 0.2866 0.2602 0.9026 0.022 Uiso 1 1 calc R
H71B H 0.2868 0.2811 0.8274 0.022 Uiso 1 1 calc R
C72 C 0.43752(12) 0.27569(9) 0.81460(10) 0.0190(5) Uani 1 1 d .
H72A H 0.4036 0.2677 0.7729 0.023 Uiso 1 1 calc R
H72B H 0.4863 0.2500 0.8139 0.023 Uiso 1 1 calc R
C73 C 0.39119(12) 0.18584(9) 0.87419(10) 0.0210(5) Uani 1 1 d .
H73A H 0.4044 0.1670 0.8323 0.025 Uiso 1 1 calc R
H73B H 0.3365 0.1728 0.8817 0.025 Uiso 1 1 calc R
C74 C 0.44954(12) 0.16301(10) 0.93040(10) 0.0215(5) Uani 1 1 d .
H74 H 0.4544 0.1964 0.9648 0.026 Uiso 1 1 calc R
C75 C 0.40786(15) 0.05556(10) 0.91708(13) 0.0387(7) Uani 1 1 d .
H75A H 0.4574 0.0390 0.9012 0.046 Uiso 1 1 calc R
H75B H 0.3712 0.0684 0.8784 0.046 Uiso 1 1 calc R
C76 C 0.36958(17) 0.00697(12) 0.95597(15) 0.0615(9) Uani 1 1 d .
H76A H 0.4063 -0.0050 0.9943 0.092 Uiso 1 1 calc R
H76B H 0.3570 -0.0298 0.9283 0.092 Uiso 1 1 calc R
H76C H 0.3204 0.0238 0.9709 0.092 Uiso 1 1 calc R
C77 C 0.58740(13) 0.14744(11) 0.95776(11) 0.0312(6) Uani 1 1 d .
H77A H 0.5729 0.1132 0.9869 0.037 Uiso 1 1 calc R
H77B H 0.5954 0.1859 0.9846 0.037 Uiso 1 1 calc R
C78 C 0.66144(14) 0.13153(16) 0.92896(13) 0.0703(11) Uani 1 1 d .
H78A H 0.6538 0.0926 0.9039 0.105 Uiso 1 1 calc R
H78B H 0.7048 0.1262 0.9643 0.105 Uiso 1 1 calc R
H78C H 0.6750 0.1652 0.8995 0.105 Uiso 1 1 calc R

loop_
_atom_site_aniso_label
_atom_site_aniso_U_11
_atom_site_aniso_U_22
_atom_site_aniso_U_33
_atom_site_aniso_U_23
_atom_site_aniso_U_13
_atom_site_aniso_U_12
Fe1 0.01786(17) 0.01591(17) 0.02083(16) -0.00188(13) 0.00277(13) -0.00093(14)
P1 0.0180(3) 0.0168(3) 0.0192(3) -0.0015(2) 0.0030(2) -0.0007(2)
P2 0.0192(3) 0.0160(3) 0.0202(3) 0.0001(2) 0.0030(2) 0.0000(3)
S1 0.0201(3) 0.0277(3) 0.0256(3) -0.0080(3) 0.0017(2) 0.0012(3)
S2 0.0185(3) 0.0215(3) 0.0247(3) -0.0030(2) 0.0018(2) 0.0004(2)
N1 0.0185(10) 0.0186(10) 0.0173(9) -0.0020(8) 0.0025(8) 0.0018(8)
O1 0.0382(11) 0.0180(9) 0.0401(10) 0.0062(8) 0.0126(8) -0.0002(8)
O2 0.0252(9) 0.0193(8) 0.0231(8) 0.0022(7) 0.0035(7) -0.0003(7)
O3 0.0220(9) 0.0364(10) 0.0183(8) -0.0053(7) 0.0037(7) -0.0002(8)
C1 0.0177(13) 0.0202(13) 0.0294(13) -0.0069(10) 0.0036(10) 0.0004(10)
C2 0.0229(13) 0.0172(12) 0.0238(12) -0.0018(10) 0.0024(10) -0.0051(10)
C3 0.0288(14) 0.0240(13) 0.0268(13) -0.0044(10) 0.0064(11) -0.0021(11)
C4 0.0326(15) 0.0250(14) 0.0229(12) -0.0016(10) 0.0021(11) -0.0080(11)
C5 0.0268(14) 0.0251(13) 0.0235(12) 0.0075(10) -0.0012(10) -0.0083(11)
C6 0.0233(13) 0.0194(12) 0.0243(12) 0.0050(10) 0.0010(10) -0.0037(10)
C7 0.0202(12) 0.0136(11) 0.0222(12) 0.0026(9) 0.0024(10) -0.0033(9)
C8 0.0181(12) 0.0174(12) 0.0190(11) -0.0026(9) 0.0030(9) -0.0009(9)
C9 0.0236(13) 0.0218(13) 0.0256(12) 0.0013(10) -0.0023(10) -0.0015(11)
C10 0.0280(14) 0.0286(14) 0.0349(14) 0.0007(11) 0.0005(11) -0.0102(12)
C11 0.0343(15) 0.0234(14) 0.0324(14) 0.0016(11) 0.0072(12) -0.0090(11)
C12 0.0339(15) 0.0287(14) 0.0226(12) 0.0091(11) 0.0032(11) -0.0024(12)
C13 0.0228(13) 0.0255(13) 0.0229(12) -0.0011(10) 0.0000(10) -0.0030(10)
C14 0.0161(12) 0.0198(12) 0.0214(11) -0.0037(9) -0.0002(9) 0.0001(10)
C15 0.0245(14) 0.0249(14) 0.0393(15) 0.0004(11) 0.0064(11) 0.0027(11)
C16 0.0306(15) 0.0196(14) 0.0527(17) 0.0016(12) -0.0037(13) 0.0029(11)
C17 0.0242(14) 0.0259(15) 0.0487(17) -0.0148(12) -0.0051(12) 0.0081(11)
C18 0.0265(15) 0.0388(16) 0.0386(15) -0.0105(13) 0.0081(12) 0.0086(12)
C19 0.0246(14) 0.0294(14) 0.0272(13) -0.0036(11) 0.0053(11) 0.0008(11)
C20 0.0224(13) 0.0158(12) 0.0242(12) -0.0008(10) 0.0056(10) 0.0026(10)
C21 0.0291(14) 0.0207(13) 0.0293(13) 0.0000(10) 0.0011(11) -0.0029(11)
C22 0.0453(17) 0.0222(14) 0.0306(14) 0.0065(11) 0.0017(12) 0.0010(12)
C23 0.0468(17) 0.0171(13) 0.0434(16) 0.0066(12) 0.0104(13) -0.0035(12)
C24 0.0366(16) 0.0219(14) 0.0401(16) 0.0000(11) 0.0027(12) -0.0095(12)
C25 0.0322(15) 0.0194(13) 0.0292(13) 0.0002(10) 0.0029(11) -0.0033(11)
C26 0.0199(12) 0.0214(13) 0.0198(11) -0.0024(10) 0.0010(9) 0.0001(10)
C27 0.0335(15) 0.0199(13) 0.0370(14) 0.0055(11) 0.0112(12) 0.0038(11)
C28 0.0326(16) 0.0286(15) 0.0518(17) 0.0055(13) 0.0178(13) 0.0144(12)
C29 0.0247(14) 0.0330(15) 0.0372(15) -0.0024(12) 0.0115(11) 0.0033(12)
C30 0.0252(14) 0.0269(14) 0.0358(14) 0.0019(11) 0.0118(11) 0.0016(11)
C31 0.0253(14) 0.0198(13) 0.0361(14) 0.0028(11) 0.0084(11) 0.0056(11)
C32 0.0210(12) 0.0204(12) 0.0198(11) -0.0006(9) 0.0040(9) 0.0015(10)
C33 0.0216(12) 0.0181(12) 0.0209(11) -0.0001(9) 0.0034(9) 0.0027(10)
C34 0.0213(13) 0.0191(12) 0.0198(11) -0.0037(9) 0.0014(9) -0.0006(10)
C35 0.0198(13) 0.0242(13) 0.0187(11) -0.0035(10) 0.0008(9) -0.0020(10)
C36 0.0335(15) 0.0348(16) 0.0388(15) 0.0146(12) 0.0016(12) -0.0019(13)
C37 0.0479(18) 0.0192(14) 0.0498(17) 0.0046(12) -0.0069(14) 0.0006(13)
C38 0.0258(15) 0.0487(18) 0.0377(15) -0.0228(13) 0.0008(12) -0.0016(13)
C39 0.0436(17) 0.0396(16) 0.0274(14) -0.0109(12) -0.0027(12) 0.0084(13)
Fe2 0.01742(17) 0.01330(16) 0.01740(16) 0.00076(13) 0.00173(13) -0.00042(13)
P3 0.0186(3) 0.0140(3) 0.0189(3) 0.0003(2) 0.0029(2) -0.0009(2)
P4 0.0169(3) 0.0149(3) 0.0186(3) 0.0011(2) 0.0020(2) -0.0009(2)
S3 0.0219(3) 0.0146(3) 0.0206(3) 0.0015(2) 0.0043(2) 0.0009(2)
S4 0.0196(3) 0.0160(3) 0.0223(3) 0.0022(2) 0.0040(2) -0.0001(2)
N2 0.0178(10) 0.0106(9) 0.0237(10) 0.0018(7) 0.0030(8) 0.0005(8)
O4 0.0300(10) 0.0329(10) 0.0239(9) -0.0055(7) -0.0018(7) -0.0060(8)
O5 0.0349(10) 0.0144(8) 0.0317(9) 0.0059(7) 0.0088(8) -0.0001(7)
O6 0.0195(8) 0.0229(9) 0.0213(8) 0.0032(7) 0.0016(7) 0.0024(7)
C40 0.0194(13) 0.0165(12) 0.0242(12) 0.0024(10) 0.0052(10) 0.0037(10)
C41 0.0198(12) 0.0158(11) 0.0166(11) 0.0023(9) -0.0017(9) -0.0034(10)
C42 0.0224(13) 0.0164(12) 0.0215(11) -0.0015(9) 0.0009(9) -0.0012(10)
C43 0.0301(14) 0.0142(12) 0.0313(13) 0.0015(10) 0.0002(11) 0.0006(10)
C44 0.0282(14) 0.0167(12) 0.0296(13) 0.0051(10) 0.0023(11) -0.0042(10)
C45 0.0233(13) 0.0192(12) 0.0226(12) 0.0017(10) 0.0026(10) -0.0031(10)
C46 0.0170(12) 0.0155(12) 0.0194(11) 0.0007(9) -0.0023(9) -0.0028(9)
C47 0.0194(12) 0.0115(11) 0.0261(12) 0.0012(9) 0.0052(10) 0.0002(9)
C48 0.0253(14) 0.0338(15) 0.0306(13) 0.0047(11) 0.0077(11) 0.0060(11)
C49 0.0355(16) 0.0423(17) 0.0358(15) 0.0122(13) 0.0192(13) 0.0073(13)
C50 0.0235(14) 0.0268(14) 0.0497(17) 0.0054(12) 0.0154(12) 0.0003(11)
C51 0.0231(14) 0.0237(13) 0.0367(14) -0.0006(11) 0.0010(11) -0.0014(11)
C52 0.0220(13) 0.0220(13) 0.0273(13) -0.0010(10) 0.0062(10) 0.0005(10)
C53 0.0177(12) 0.0165(12) 0.0178(11) 0.0002(9) 0.0037(9) 0.0005(9)
C54 0.0275(14) 0.0168(12) 0.0215(12) -0.0005(9) 0.0038(10) -0.0038(10)
C55 0.0313(14) 0.0218(13) 0.0207(12) 0.0048(10) 0.0004(10) -0.0001(11)
C56 0.0276(13) 0.0278(14) 0.0188(11) -0.0021(10) -0.0002(10) -0.0009(11)
C57 0.0281(14) 0.0187(13) 0.0252(12) -0.0037(10) 0.0008(10) -0.0063(10)
C58 0.0231(13) 0.0146(12) 0.0229(12) 0.0007(9) 0.0037(10) -0.0019(10)
C59 0.0201(12) 0.0131(11) 0.0214(11) -0.0011(9) 0.0041(9) -0.0007(9)
C60 0.0199(13) 0.0275(13) 0.0234(12) -0.0027(10) 0.0025(10) 0.0012(10)
C61 0.0305(15) 0.0399(16) 0.0218(12) -0.0024(11) 0.0031(11) 0.0030(12)
C62 0.0323(15) 0.0307(14) 0.0235(12) -0.0026(11) 0.0100(11) 0.0016(12)
C63 0.0213(13) 0.0211(13) 0.0308(13) -0.0009(10) 0.0094(10) 0.0026(10)
C64 0.0228(13) 0.0147(11) 0.0233(12) 0.0008(9) 0.0037(10) 0.0008(10)
C65 0.0133(11) 0.0209(12) 0.0185(11) -0.0011(9) 0.0041(9) 0.0002(9)
C66 0.0223(13) 0.0185(12) 0.0227(12) 0.0028(10) 0.0022(10) 0.0003(10)
C67 0.0227(13) 0.0203(13) 0.0285(13) -0.0032(10) 0.0023(10) -0.0045(10)
C68 0.0224(13) 0.0317(14) 0.0220(12) 0.0008(10) -0.0026(10) -0.0028(11)
C69 0.0229(13) 0.0252(13) 0.0246(12) 0.0063(10) 0.0002(10) 0.0014(10)
C70 0.0193(13) 0.0200(12) 0.0239(12) 0.0030(10) 0.0030(10) -0.0004(10)
C71 0.0198(12) 0.0137(11) 0.0211(11) -0.0021(9) 0.0019(9) -0.0018(9)
C72 0.0172(12) 0.0164(12) 0.0238(12) -0.0011(9) 0.0037(9) -0.0019(9)
C73 0.0211(13) 0.0146(12) 0.0276(12) 0.0013(9) 0.0039(10) -0.0030(10)
C74 0.0245(13) 0.0163(12) 0.0240(12) 0.0021(9) 0.0042(10) -0.0001(10)
C75 0.0454(17) 0.0175(14) 0.0536(18) -0.0003(12) 0.0070(14) -0.0033(12)
C76 0.072(2) 0.0236(16) 0.088(2) 0.0151(16) 0.0063(19) -0.0125(15)
C77 0.0320(15) 0.0285(14) 0.0309(13) 0.0057(11) -0.0074(11) 0.0017(12)
C78 0.0199(16) 0.145(3) 0.0459(18) 0.037(2) 0.0029(13) 0.0106(18)

loop_
_atom_type_symbol
_atom_type_description
_atom_type_scat_dispersion_real
_atom_type_scat_dispersion_imag
_atom_type_scat_source
C C 0.0033 0.0016 'International Tables Vol C Tables 4.2.6.8 and 6.1.1.4'
H H 0.0000 0.0000 'International Tables Vol C Tables 4.2.6.8 and 6.1.1.4'
N N 0.0061 0.0033 'International Tables Vol C Tables 4.2.6.8 and 6.1.1.4'
O O 0.0106 0.0060 'International Tables Vol C Tables 4.2.6.8 and 6.1.1.4'
P P 0.1023 0.0942 'International Tables Vol C Tables 4.2.6.8 and 6.1.1.4'
S S 0.1246 0.1234 'International Tables Vol C Tables 4.2.6.8 and 6.1.1.4'
Fe Fe 0.3463 0.8444 'International Tables Vol C Tables 4.2.6.8 and 6.1.1.4'

loop_
_geom_angle_atom_site_label_1
_geom_angle_atom_site_label_2
_geom_angle_atom_site_label_3
_geom_angle
_geom_angle_publ_flag
C1 FE1 S1 108.47(7) y
C1 FE1 S2 102.85(7) y
S1 FE1 S2 89.32(2) y
C1 FE1 P1 92.62(7) y
S1 FE1 P1 87.79(2) y
S2 FE1 P1 164.38(3) y
C1 FE1 P2 94.78(7) y
S1 FE1 P2 156.69(3) y
S2 FE1 P2 87.01(2) y
P1 FE1 P2 89.59(2) y
C8 P1 C14 106.2(1) y
C8 P1 C32 103.22(9) y
C14 P1 C32 98.68(9) y
C8 P1 FE1 115.38(7) y
C14 P1 FE1 116.58(7) y
C32 P1 FE1 114.71(7) y
C20 P2 C26 105.48(10) y
C20 P2 C33 104.89(10) y
C26 P2 C33 97.16(9) y
C20 P2 FE1 113.81(7) y
C26 P2 FE1 117.64(7) y
C33 P2 FE1 115.84(7) y
C2 S1 FE1 106.32(8) y
C7 S2 FE1 106.52(8) y
C33 N1 C32 113.80(16) y
C33 N1 C34 112.14(16) y
C32 N1 C34 113.27(16) y
C35 O2 C36 113.33(16) y
C35 O3 C38 115.57(16) y
O1 C1 FE1 176.9(2) y
C7 C2 C3 119.0(2) y
C7 C2 S1 118.88(16) y
C3 C2 S1 122.15(17) y
C4 C3 C2 120.3(2) y
C4 C3 H3 119.8 ?
C2 C3 H3 119.8 ?
C3 C4 C5 120.3(2) y
C3 C4 H4 119.8 ?
C5 C4 H4 119.8 ?
C6 C5 C4 120.3(2) y
C6 C5 H5 119.9 ?
C4 C5 H5 119.9 ?
C5 C6 C7 120.1(2) y
C5 C6 H6 120 ?
C7 C6 H6 120 ?
C2 C7 C6 120.0(2) y
C2 C7 S2 118.66(16) y
C6 C7 S2 121.37(17) y
C9 C8 C13 118.8(2) y
C9 C8 P1 121.87(16) y
C13 C8 P1 119.20(16) y
C10 C9 C8 121.1(2) y
C10 C9 H9 119.5 ?
C8 C9 H9 119.5 ?
C9 C10 C11 119.7(2) y
C9 C10 H10 120.1 ?
C11 C10 H10 120.1 ?
C10 C11 C12 120.1(2) y
C10 C11 H11 119.9 ?
C12 C11 H11 119.9 ?
C11 C12 C13 120.2(2) y
C11 C12 H12 119.9 ?
C13 C12 H12 119.9 ?
C12 C13 C8 120.1(2) y
C12 C13 H13 120 ?
C8 C13 H13 120 ?
C19 C14 C15 118.6(2) y
C19 C14 P1 122.03(17) y
C15 C14 P1 119.33(16) y
C16 C15 C14 120.3(2) y
C16 C15 H15 119.8 ?
C14 C15 H15 119.8 ?
C17 C16 C15 120.2(2) y
C17 C16 H16 119.9 ?
C15 C16 H16 119.9 ?
C18 C17 C16 120.0(2) y
C18 C17 H17 120 ?
C16 C17 H17 120 ?
C17 C18 C19 120.3(2) y
C17 C18 H18 119.8 ?
C19 C18 H18 119.8 ?
C14 C19 C18 120.5(2) y
C14 C19 H19 119.8 ?
C18 C19 H19 119.8 ?
C25 C20 C21 118.7(2) y
C25 C20 P2 122.12(17) y
C21 C20 P2 118.99(17) y
C22 C21 C20 120.4(2) y
C22 C21 H21 119.8 ?
C20 C21 H21 119.8 ?
C21 C22 C23 120.2(2) y
C21 C22 H22 119.9 ?
C23 C22 H22 119.9 ?
C24 C23 C22 120.0(2) y
C24 C23 H23 120 ?
C22 C23 H23 120 ?
C23 C24 C25 120.3(2) y
C23 C24 H24 119.9 ?
C25 C24 H24 119.9 ?
C24 C25 C20 120.4(2) y
C24 C25 H25 119.8 ?
C20 C25 H25 119.8 ?
C27 C26 C31 117.8(2) y
C27 C26 P2 124.07(17) y
C31 C26 P2 118.07(16) y
C28 C27 C26 120.5(2) y
C28 C27 H27 119.8 ?
C26 C27 H27 119.8 ?
C29 C28 C27 120.8(2) y
C29 C28 H28 119.6 ?
C27 C28 H28 119.6 ?
C28 C29 C30 119.6(2) y
C28 C29 H29 120.2 ?
C30 C29 H29 120.2 ?
C29 C30 C31 119.9(2) y
C29 C30 H30 120.1 ?
C31 C30 H30 120.1 ?
C30 C31 C26 121.5(2) y
C30 C31 H31 119.3 ?
C26 C31 H31 119.3 ?
N1 C32 P1 112.75(14) y
N1 C32 H32A 109 ?
P1 C32 H32A 109 ?
N1 C32 H32B 109 ?
P1 C32 H32B 109 ?
H32A C32 H32B 107.8 ?
N1 C33 P2 115.00(14) y
N1 C33 H33A 108.5 ?
P2 C33 H33A 108.5 ?
N1 C33 H33B 108.5 ?
P2 C33 H33B 108.5 ?
H33A C33 H33B 107.5 ?
N1 C34 C35 114.25(17) y
N1 C34 H34A 108.7 ?
C35 C34 H34A 108.7 ?
N1 C34 H34B 108.7 ?
C35 C34 H34B 108.7 ?
H34A C34 H34B 107.6 ?
O3 C35 O2 112.95(16) y
O3 C35 C34 114.04(17) y
O2 C35 C34 107.10(16) y
O3 C35 H35 107.5 ?
O2 C35 H35 107.5 ?
C34 C35 H35 107.5 ?
O2 C36 C37 108.36(19) y
O2 C36 H36A 110 ?
C37 C36 H36A 110 ?
O2 C36 H36B 110 ?
C37 C36 H36B 110 ?
H36A C36 H36B 108.4 ?
C36 C37 H37A 109.5 ?
C36 C37 H37B 109.5 ?
H37A C37 H37B 109.5 ?
C36 C37 H37C 109.5 ?
H37A C37 H37C 109.5 ?
H37B C37 H37C 109.5 ?
O3 C38 C39 107.03(19) y
O3 C38 H38A 110.3 ?
C39 C38 H38A 110.3 ?
O3 C38 H38B 110.3 ?
C39 C38 H38B 110.3 ?
H38A C38 H38B 108.6 ?
C38 C39 H39A 109.5 ?
C38 C39 H39B 109.5 ?
H39A C39 H39B 109.5 ?
C38 C39 H39C 109.5 ?
H39A C39 H39C 109.5 ?
H39B C39 H39C 109.5 ?
C40 FE2 S3 108.75(7) y
C40 FE2 P4 94.06(7) y
S3 FE2 P4 156.98(2) y
C40 FE2 S4 99.88(7) y
S3 FE2 S4 89.58(2) y
P4 FE2 S4 89.51(2) y
C40 FE2 P3 91.70(7) y
S3 FE2 P3 88.01(2) y
P4 FE2 P3 88.26(2) y
S4 FE2 P3 168.34(2) y
C47 P3 C53 105.93(9) y
C47 P3 C71 97.54(9) y
C53 P3 C71 103.72(9) y
C47 P3 FE2 118.75(7) y
C53 P3 FE2 116.08(7) y
C71 P3 FE2 112.33(7) y
C65 P4 C59 103.49(9) y
C65 P4 C72 106.02(10) y
C59 P4 C72 97.67(9) y
C65 P4 FE2 111.70(7) y
C59 P4 FE2 119.42(7) y
C72 P4 FE2 116.64(7) y
C41 S3 FE2 106.22(7) y
C46 S4 FE2 105.70(7) y
C71 N2 C72 114.20(16) y
C71 N2 C73 112.43(16) y
C72 N2 C73 112.46(16) y
C74 O5 C75 115.94(17) y
C74 O6 C77 111.88(16) y
O4 C40 FE2 176.9(2) y
C46 C41 C42 119.66(19) y
C46 C41 S3 118.86(16) y
C42 C41 S3 121.45(16) y
C43 C42 C41 120.0(2) y
C43 C42 H42 120 ?
C41 C42 H42 120 ?
C42 C43 C44 120.1(2) y
C42 C43 H43 119.9 ?
C44 C43 H43 119.9 ?
C45 C44 C43 120.5(2) y
C45 C44 H44 119.7 ?
C43 C44 H44 119.7 ?
C44 C45 C46 120.1(2) y
C44 C45 H45 120 ?
C46 C45 H45 120 ?
C41 C46 C45 119.54(19) y
C41 C46 S4 118.95(16) y
C45 C46 S4 121.50(16) y
C48 C47 C52 118.6(2) y
C48 C47 P3 121.88(17) y
C52 C47 P3 119.02(16) y
C49 C48 C47 119.9(2) y
C49 C48 H48 120 ?
C47 C48 H48 120 ?
C48 C49 C50 121.5(2) y
C48 C49 H49 119.2 ?
C50 C49 H49 119.2 ?
C49 C50 C51 118.6(2) y
C49 C50 H50 120.7 ?
C51 C50 H50 120.7 ?
C52 C51 C50 120.3(2) y
C52 C51 H51 119.9 ?
C50 C51 H51 119.9 ?
C51 C52 C47 121.0(2) y
C51 C52 H52 119.5 ?
C47 C52 H52 119.5 ?
C54 C53 C58 118.67(19) y
C54 C53 P3 121.71(16) y
C58 C53 P3 119.53(16) y
C55 C54 C53 120.5(2) y
C55 C54 H54 119.8 ?
C53 C54 H54 119.8 ?
C56 C55 C54 120.3(2) y
C56 C55 H55 119.9 ?
C54 C55 H55 119.9 ?
C55 C56 C57 119.9(2) y
C55 C56 H56 120 ?
C57 C56 H56 120 ?
C58 C57 C56 120.1(2) y
C58 C57 H57 119.9 ?
C56 C57 H57 119.9 ?
C57 C58 C53 120.5(2) y
C57 C58 H58 119.7 ?
C53 C58 H58 119.7 ?
C64 C59 C60 118.41(19) y
C64 C59 P4 121.18(16) y
C60 C59 P4 120.36(16) y
C61 C60 C59 120.9(2) y
C61 C60 H60 119.5 ?
C59 C60 H60 119.5 ?
C62 C61 C60 119.8(2) y
C62 C61 H61 120.1 ?
C60 C61 H61 120.1 ?
C61 C62 C63 120.2(2) y
C61 C62 H62 119.9 ?
C63 C62 H62 119.9 ?
C62 C63 C64 119.8(2) y
C62 C63 H63 120.1 ?
C64 C63 H63 120.1 ?
C59 C64 C63 120.8(2) y
C59 C64 H64 119.6 ?
C63 C64 H64 119.6 ?
C70 C65 C66 119.40(19) y
C70 C65 P4 122.54(16) y
C66 C65 P4 117.98(16) y
C67 C66 C65 120.1(2) y
C67 C66 H66 119.9 ?
C65 C66 H66 119.9 ?
C66 C67 C68 120.5(2) y
C66 C67 H67 119.8 ?
C68 C67 H67 119.8 ?
C67 C68 C69 119.6(2) y
C67 C68 H68 120.2 ?
C69 C68 H68 120.2 ?
C68 C69 C70 120.4(2) y
C68 C69 H69 119.8 ?
C70 C69 H69 119.8 ?
C69 C70 C65 120.0(2) y
C69 C70 H70 120 ?
C65 C70 H70 120 ?
N2 C71 P3 113.43(13) y
N2 C71 H71A 108.9 ?
P3 C71 H71A 108.9 ?
N2 C71 H71B 108.9 ?
P3 C71 H71B 108.9 ?
H71A C71 H71B 107.7 ?
N2 C72 P4 115.35(14) y
N2 C72 H72A 108.4 ?
P4 C72 H72A 108.4 ?
N2 C72 H72B 108.4 ?
P4 C72 H72B 108.4 ?
H72A C72 H72B 107.5 ?
N2 C73 C74 110.20(17) y
N2 C73 H73A 109.6 ?
C74 C73 H73A 109.6 ?
N2 C73 H73B 109.6 ?
C74 C73 H73B 109.6 ?
H73A C73 H73B 108.1 ?
O5 C74 O6 112.56(17) y
O5 C74 C73 114.03(17) y
O6 C74 C73 107.27(17) y
O5 C74 H74 107.6 ?
O6 C74 H74 107.6 ?
C73 C74 H74 107.6 ?
O5 C75 C76 106.9(2) y
O5 C75 H75A 110.3 ?
C76 C75 H75A 110.3 ?
O5 C75 H75B 110.3 ?
C76 C75 H75B 110.3 ?
H75A C75 H75B 108.6 ?
C75 C76 H76A 109.5 ?
C75 C76 H76B 109.5 ?
H76A C76 H76B 109.5 ?
C75 C76 H76C 109.5 ?
H76A C76 H76C 109.5 ?
H76B C76 H76C 109.5 ?
O6 C77 C78 109.40(19) y
O6 C77 H77A 109.8 ?
C78 C77 H77A 109.8 ?
O6 C77 H77B 109.8 ?
C78 C77 H77B 109.8 ?
H77A C77 H77B 108.2 ?
C77 C78 H78A 109.5 ?
C77 C78 H78B 109.5 ?
H78A C78 H78B 109.5 ?
C77 C78 H78C 109.5 ?
H78A C78 H78C 109.5 ?
H78B C78 H78C 109.5 ?

loop_
_geom_bond_atom_site_label_1
_geom_bond_atom_site_label_2
_geom_bond_distance
_geom_bond_publ_flag
Fe1 C1 1.713(2) y
Fe1 S1 2.1868(6) y
Fe1 S2 2.1874(6) y
Fe1 P1 2.2078(6) y
Fe1 P2 2.2123(6) y
P1 C8 1.828(2) y
P1 C14 1.834(2) y
P1 C32 1.847(2) y
P2 C20 1.828(2) y
P2 C26 1.838(2) y
P2 C33 1.838(2) y
S1 C2 1.744(2) y
S2 C7 1.740(2) y
N1 C33 1.462(2) y
N1 C32 1.463(2) y
N1 C34 1.475(2) y
O1 C1 1.170(2) y
O2 C35 1.416(2) y
O2 C36 1.435(2) y
O3 C35 1.409(2) y
O3 C38 1.434(2) y
C2 C7 1.397(3) y
C2 C3 1.409(3) y
C3 C4 1.377(3) y
C3 H3 0.95 ?
C4 C5 1.396(3) y
C4 H4 0.95 ?
C5 C6 1.372(3) y
C5 H5 0.95 ?
C6 C7 1.407(3) y
C6 H6 0.95 ?
C8 C9 1.391(3) y
C8 C13 1.398(3) y
C9 C10 1.383(3) y
C9 H9 0.95 ?
C10 C11 1.384(3) y
C10 H10 0.95 ?
C11 C12 1.384(3) y
C11 H11 0.95 ?
C12 C13 1.390(3) y
C12 H12 0.95 ?
C13 H13 0.95 ?
C14 C19 1.391(3) y
C14 C15 1.396(3) y
C15 C16 1.394(3) y
C15 H15 0.95 ?
C16 C17 1.381(3) y
C16 H16 0.95 ?
C17 C18 1.371(3) y
C17 H17 0.95 ?
C18 C19 1.395(3) y
C18 H18 0.95 ?
C19 H19 0.95 ?
C20 C25 1.400(3) y
C20 C21 1.403(3) y
C21 C22 1.387(3) y
C21 H21 0.95 ?
C22 C23 1.388(3) y
C22 H22 0.95 ?
C23 C24 1.383(3) y
C23 H23 0.95 ?
C24 C25 1.388(3) y
C24 H24 0.95 ?
C25 H25 0.95 ?
C26 C27 1.392(3) y
C26 C31 1.394(3) y
C27 C28 1.390(3) y
C27 H27 0.95 ?
C28 C29 1.372(3) y
C28 H28 0.95 ?
C29 C30 1.381(3) y
C29 H29 0.95 ?
C30 C31 1.383(3) y
C30 H30 0.95 ?
C31 H31 0.95 ?
C32 H32a 0.99 ?
C32 H32b 0.99 ?
C33 H33a 0.99 ?
C33 H33b 0.99 ?
C34 C35 1.530(3) y
C34 H34a 0.99 ?
C34 H34b 0.99 ?
C35 H35 1 ?
C36 C37 1.503(3) y
C36 H36a 0.99 ?
C36 H36b 0.99 ?
C37 H37a 0.98 ?
C37 H37b 0.98 ?
C37 H37c 0.98 ?
C38 C39 1.508(3) y
C38 H38a 0.99 ?
C38 H38b 0.99 ?
C39 H39a 0.98 ?
C39 H39b 0.98 ?
C39 H39c 0.98 ?
Fe2 C40 1.702(2) y
Fe2 S3 2.1799(6) y
Fe2 P4 2.2018(6) y
Fe2 S4 2.2022(6) y
Fe2 P3 2.2133(6) y
P3 C47 1.823(2) y
P3 C53 1.828(2) y
P3 C71 1.847(2) y
P4 C65 1.820(2) y
P4 C59 1.826(2) y
P4 C72 1.844(2) y
S3 C41 1.745(2) y
S4 C46 1.739(2) y
N2 C71 1.458(2) y
N2 C72 1.460(2) y
N2 C73 1.481(2) y
O4 C40 1.164(2) y
O5 C74 1.407(2) y
O5 C75 1.438(3) y
O6 C74 1.410(2) y
O6 C77 1.437(2) y
C41 C46 1.402(3) y
C41 C42 1.406(3) y
C42 C43 1.382(3) y
C42 H42 0.95 ?
C43 C44 1.395(3) y
C43 H43 0.95 ?
C44 C45 1.380(3) y
C44 H44 0.95 ?
C45 C46 1.403(3) y
C45 H45 0.95 ?
C47 C48 1.388(3) y
C47 C52 1.394(3) y
C48 C49 1.381(3) y
C48 H48 0.95 ?
C49 C50 1.382(3) y
C49 H49 0.95 ?
C50 C51 1.388(3) y
C50 H50 0.95 ?
C51 C52 1.378(3) y
C51 H51 0.95 ?
C52 H52 0.95 ?
C53 C54 1.397(3) y
C53 C58 1.399(3) y
C54 C55 1.388(3) y
C54 H54 0.95 ?
C55 C56 1.382(3) y
C55 H55 0.95 ?
C56 C57 1.387(3) y
C56 H56 0.95 ?
C57 C58 1.385(3) y
C57 H57 0.95 ?
C58 H58 0.95 ?
C59 C64 1.388(3) y
C59 C60 1.397(3) y
C60 C61 1.384(3) y
C60 H60 0.95 ?
C61 C62 1.378(3) y
C61 H61 0.95 ?
C62 C63 1.385(3) y
C62 H62 0.95 ?
C63 C64 1.388(3) y
C63 H63 0.95 ?
C64 H64 0.95 ?
C65 C70 1.392(3) y
C65 C66 1.397(3) y
C66 C67 1.382(3) y
C66 H66 0.95 ?
C67 C68 1.385(3) y
C67 H67 0.95 ?
C68 C69 1.388(3) y
C68 H68 0.95 ?
C69 C70 1.388(3) y
C69 H69 0.95 ?
C70 H70 0.95 ?
C71 H71a 0.99 ?
C71 H71b 0.99 ?
C72 H72a 0.99 ?
C72 H72b 0.99 ?
C73 C74 1.515(3) y
C73 H73a 0.99 ?
C73 H73b 0.99 ?
C74 H74 1 ?
C75 C76 1.493(3) y
C75 H75a 0.99 ?
C75 H75b 0.99 ?
C76 H76a 0.98 ?
C76 H76b 0.98 ?
C76 H76c 0.98 ?
C77 C78 1.472(3) y
C77 H77a 0.99 ?
C77 H77b 0.99 ?
C78 H78a 0.98 ?
C78 H78b 0.98 ?
C78 H78c 0.98 ?

loop_
_geom_torsion_atom_site_label_1
_geom_torsion_atom_site_label_2
_geom_torsion_atom_site_label_3
_geom_torsion_atom_site_label_4
_geom_torsion
_geom_torsion_publ_flag
C1 FE1 P1 C8 171.82(10) y
S1 FE1 P1 C8 -79.78(8) y
S2 FE1 P1 C8 -0.29(13) y
P2 FE1 P1 C8 77.05(8) y
C1 FE1 P1 C14 -62.55(11) y
S1 FE1 P1 C14 45.85(8) y
S2 FE1 P1 C14 125.34(12) y
P2 FE1 P1 C14 -157.31(8) y
C1 FE1 P1 C32 52.04(10) y
S1 FE1 P1 C32 160.43(8) y
S2 FE1 P1 C32 -120.08(11) y
P2 FE1 P1 C32 -42.73(8) y
C1 FE1 P2 C20 -174.29(10) y
S1 FE1 P2 C20 1.76(11) y
S2 FE1 P2 C20 83.06(8) y
P1 FE1 P2 C20 -81.69(8) y
C1 FE1 P2 C26 61.63(11) y
S1 FE1 P2 C26 -122.32(10) y
S2 FE1 P2 C26 -41.02(8) y
P1 FE1 P2 C26 154.23(8) y
C1 FE1 P2 C33 -52.57(11) y
S1 FE1 P2 C33 123.47(9) y
S2 FE1 P2 C33 -155.23(8) y
P1 FE1 P2 C33 40.02(8) y
C1 FE1 S1 C2 -98.89(11) y
S2 FE1 S1 C2 4.44(8) y
P1 FE1 S1 C2 169.08(8) y
P2 FE1 S1 C2 85.27(10) y
C1 FE1 S2 C7 103.92(10) y
S1 FE1 S2 C7 -4.88(7) y
P1 FE1 S2 C7 -84.17(12) y
P2 FE1 S2 C7 -161.85(7) y
S1 FE1 C1 O1 43(4) y
S2 FE1 C1 O1 -51(4) y
P1 FE1 C1 O1 131(4) y
P2 FE1 C1 O1 -139(4) y
FE1 S1 C2 C7 -3.02(19) y
FE1 S1 C2 C3 177.32(16) y
C7 C2 C3 C4 1.1(3) y
S1 C2 C3 C4 -179.26(17) y
C2 C3 C4 C5 0.2(3) y
C3 C4 C5 C6 -0.9(3) y
C4 C5 C6 C7 0.1(3) y
C3 C2 C7 C6 -1.8(3) y
S1 C2 C7 C6 178.54(16) y
C3 C2 C7 S2 178.64(16) y
S1 C2 C7 S2 -1.0(2) y
C5 C6 C7 C2 1.2(3) y
C5 C6 C7 S2 -179.24(16) y
FE1 S2 C7 C2 4.54(18) y
FE1 S2 C7 C6 -175.03(15) y
C14 P1 C8 C9 66.42(19) y
C32 P1 C8 C9 -36.9(2) y
FE1 P1 C8 C9 -162.78(15) y
C14 P1 C8 C13 -118.02(17) y
C32 P1 C8 C13 138.70(17) y
FE1 P1 C8 C13 12.79(19) y
C13 C8 C9 C10 -0.9(3) y
P1 C8 C9 C10 174.68(17) y
C8 C9 C10 C11 0.0(3) y
C9 C10 C11 C12 1.0(4) y
C10 C11 C12 C13 -1.1(4) y
C11 C12 C13 C8 0.2(3) y
C9 C8 C13 C12 0.8(3) y
P1 C8 C13 C12 -174.91(17) y
C8 P1 C14 C19 14.7(2) y
C32 P1 C14 C19 121.28(18) y
FE1 P1 C14 C19 -115.41(17) y
C8 P1 C14 C15 -165.75(17) y
C32 P1 C14 C15 -59.17(19) y
FE1 P1 C14 C15 64.14(19) y
C19 C14 C15 C16 -0.6(3) y
P1 C14 C15 C16 179.84(17) y
C14 C15 C16 C17 0.9(4) y
C15 C16 C17 C18 -1.0(4) y
C16 C17 C18 C19 0.8(4) y
C15 C14 C19 C18 0.4(3) y
P1 C14 C19 C18 179.92(17) y
C17 C18 C19 C14 -0.4(4) y
C26 P2 C20 C25 -116.44(18) y
C33 P2 C20 C25 -14.5(2) y
FE1 P2 C20 C25 113.14(17) y
C26 P2 C20 C21 68.97(19) y
C33 P2 C20 C21 170.94(17) y
FE1 P2 C20 C21 -61.45(18) y
C25 C20 C21 C22 1.3(3) y
P2 C20 C21 C22 176.06(17) y
C20 C21 C22 C23 -1.1(4) y
C21 C22 C23 C24 0.4(4) y
C22 C23 C24 C25 0.2(4) y
C23 C24 C25 C20 0.0(4) y
C21 C20 C25 C24 -0.7(3) y
P2 C20 C25 C24 -175.31(17) y
C20 P2 C26 C27 0.5(2) y
C33 P2 C26 C27 -107.2(2) y
FE1 P2 C26 C27 128.62(18) y
C20 P2 C26 C31 177.12(17) y
C33 P2 C26 C31 69.45(18) y
FE1 P2 C26 C31 -54.72(19) y
C31 C26 C27 C28 0.6(3) y
P2 C26 C27 C28 177.28(18) y
C26 C27 C28 C29 -1.8(4) y
C27 C28 C29 C30 1.1(4) y
C28 C29 C30 C31 0.7(4) y
C29 C30 C31 C26 -1.9(4) y
C27 C26 C31 C30 1.2(3) y
P2 C26 C31 C30 -175.66(18) y
C33 N1 C32 P1 -72.81(19) y
C34 N1 C32 P1 157.55(14) y
C8 P1 C32 N1 -62.95(16) y
C14 P1 C32 N1 -171.97(15) y
FE1 P1 C32 N1 63.39(16) y
C32 N1 C33 P2 69.91(19) y
C34 N1 C33 P2 -159.89(14) y
C20 P2 C33 N1 69.36(17) y
C26 P2 C33 N1 177.52(15) y
FE1 P2 C33 N1 -57.00(17) y
C33 N1 C34 C35 -67.9(2) y
C32 N1 C34 C35 62.6(2) y
C38 O3 C35 O2 -63.0(2) y
C38 O3 C35 C34 59.5(2) y
C36 O2 C35 O3 -66.6(2) y
C36 O2 C35 C34 167.03(17) y
N1 C34 C35 O3 147.20(17) y
N1 C34 C35 O2 -87.1(2) y
C35 O2 C36 C37 -169.18(18) y
C35 O3 C38 C39 177.61(18) y
C40 FE2 P3 C47 -66.03(11) y
S3 FE2 P3 C47 42.67(8) y
P4 FE2 P3 C47 -160.05(8) y
S4 FE2 P3 C47 120.84(14) y
C40 FE2 P3 C53 165.86(10) y
S3 FE2 P3 C53 -85.43(8) y
P4 FE2 P3 C53 71.85(8) y
S4 FE2 P3 C53 -7.27(16) y
C40 FE2 P3 C71 46.75(10) y
S3 FE2 P3 C71 155.45(7) y
P4 FE2 P3 C71 -47.27(7) y
S4 FE2 P3 C71 -126.38(13) y
C40 FE2 P4 C65 -170.54(10) y
S3 FE2 P4 C65 1.81(10) y
S4 FE2 P4 C65 89.59(7) y
P3 FE2 P4 C65 -78.96(7) y
C40 FE2 P4 C59 68.61(11) y
S3 FE2 P4 C59 -119.04(9) y
S4 FE2 P4 C59 -31.26(8) y
P3 FE2 P4 C59 160.19(8) y
C40 FE2 P4 C72 -48.41(10) y
S3 FE2 P4 C72 123.94(9) y
S4 FE2 P4 C72 -148.28(8) y
P3 FE2 P4 C72 43.17(8) y
C40 FE2 S3 C41 -93.77(10) y
P4 FE2 S3 C41 94.29(9) y
S4 FE2 S3 C41 6.53(7) y
P3 FE2 S3 C41 175.11(7) y
C40 FE2 S4 C46 101.54(10) y
S3 FE2 S4 C46 -7.42(7) y
P4 FE2 S4 C46 -164.42(7) y
P3 FE2 S4 C46 -85.43(14) y
S3 FE2 C40 O4 25(4) y
P4 FE2 C40 O4 -158(4) y
S4 FE2 C40 O4 -68(4) y
P3 FE2 C40 O4 113(4) y
FE2 S3 C41 C46 -4.09(18) y
FE2 S3 C41 C42 173.91(15) y
C46 C41 C42 C43 1.1(3) y
S3 C41 C42 C43 -176.86(16) y
C41 C42 C43 C44 -0.4(3) y
C42 C43 C44 C45 -0.2(3) y
C43 C44 C45 C46 0.0(3) y
C42 C41 C46 C45 -1.3(3) y
S3 C41 C46 C45 176.73(15) y
C42 C41 C46 S4 179.78(15) y
S3 C41 C46 S4 -2.2(2) y
C44 C45 C46 C41 0.7(3) y
C44 C45 C46 S4 179.63(16) y
FE2 S4 C46 C41 7.21(17) y
FE2 S4 C46 C45 -171.68(15) y
C53 P3 C47 C48 -12.0(2) y
C71 P3 C47 C48 94.66(19) y
FE2 P3 C47 C48 -144.69(16) y
C53 P3 C47 C52 176.38(16) y
C71 P3 C47 C52 -76.96(18) y
FE2 P3 C47 C52 43.69(19) y
C52 C47 C48 C49 0.2(3) y
P3 C47 C48 C49 -171.45(18) y
C47 C48 C49 C50 1.4(4) y
C48 C49 C50 C51 -1.7(4) y
C49 C50 C51 C52 0.4(3) y
C50 C51 C52 C47 1.2(3) y
C48 C47 C52 C51 -1.5(3) y
P3 C47 C52 C51 170.37(17) y
C47 P3 C53 C54 77.44(19) y
C71 P3 C53 C54 -24.70(19) y
FE2 P3 C53 C54 -148.41(15) y
C47 P3 C53 C58 -105.96(17) y
C71 P3 C53 C58 151.90(17) y
FE2 P3 C53 C58 28.19(19) y
C58 C53 C54 C55 -1.0(3) y
P3 C53 C54 C55 175.60(16) y
C53 C54 C55 C56 0.6(3) y
C54 C55 C56 C57 0.7(3) y
C55 C56 C57 C58 -1.5(3) y
C56 C57 C58 C53 1.0(3) y
C54 C53 C58 C57 0.2(3) y
P3 C53 C58 C57 -176.46(16) y
C65 P4 C59 C64 17.31(19) y
C72 P4 C59 C64 -91.27(18) y
FE2 P4 C59 C64 142.19(15) y
C65 P4 C59 C60 -165.34(17) y
C72 P4 C59 C60 86.08(18) y
FE2 P4 C59 C60 -40.46(19) y
C64 C59 C60 C61 0.2(3) y
P4 C59 C60 C61 -177.22(18) y
C59 C60 C61 C62 -0.5(4) y
C60 C61 C62 C63 -0.1(4) y
C61 C62 C63 C64 0.9(3) y
C60 C59 C64 C63 0.6(3) y
P4 C59 C64 C63 178.05(16) y
C62 C63 C64 C59 -1.2(3) y
C59 P4 C65 C70 -113.74(18) y
C72 P4 C65 C70 -11.5(2) y
FE2 P4 C65 C70 116.52(17) y
C59 P4 C65 C66 69.43(18) y
C72 P4 C65 C66 171.65(16) y
FE2 P4 C65 C66 -60.31(17) y
C70 C65 C66 C67 0.9(3) y
P4 C65 C66 C67 177.86(16) y
C65 C66 C67 C68 -1.7(3) y
C66 C67 C68 C69 0.8(3) y
C67 C68 C69 C70 0.9(3) y
C68 C69 C70 C65 -1.6(3) y
C66 C65 C70 C69 0.7(3) y
P4 C65 C70 C69 -176.10(16) y
C72 N2 C71 P3 -72.33(19) y
C73 N2 C71 P3 157.98(14) y
C47 P3 C71 N2 -166.37(15) y
C53 P3 C71 N2 -57.87(16) y
FE2 P3 C71 N2 68.25(15) y
C71 N2 C72 P4 64.9(2) y
C73 N2 C72 P4 -165.39(13) y
C65 P4 C72 N2 69.41(16) y
C59 P4 C72 N2 175.89(15) y
FE2 P4 C72 N2 -55.64(16) y
C71 N2 C73 C74 -125.24(18) y
C72 N2 C73 C74 104.17(19) y
C75 O5 C74 O6 -67.5(2) y
C75 O5 C74 C73 55.0(2) y
C77 O6 C74 O5 -65.1(2) y
C77 O6 C74 C73 168.64(17) y
N2 C73 C74 O5 149.66(17) y
N2 C73 C74 O6 -85.0(2) y
C74 O5 C75 C76 -169.5(2) y
C74 O6 C77 C78 171.0(2) y
